data_7711462
loop_
_publ_author_name
'de Aquino, Araceli'
'Caparr\'os, Francisco J.'
'Aull\'on, Gabriel'
'Truong, Khai-Nghi'
'Rissanen, Kari'
'Lima, Jo\~ao Carlos'
'Rodr\'iguez, Laura'

_publ_section_title
;
 Development of gold(i) phosphorescent tweezers for sensing applications
;
_journal_name_full 'Dalton Transactions'
_journal_paper_doi 10.1039/D2DT02515A
_journal_year 2022
_chemical_formula_moiety 'C58 H46 Au2 P2, C3 H6 O'
_chemical_formula_sum 'C61 H52 Au2 O P2'
_chemical_formula_weight 1256.90
_chemical_name_systematic C7
_space_group_crystal_system triclinic
_space_group_IT_number 2
_space_group_name_Hall '-P 1'
_space_group_name_H-M_alt 'P -1'
_atom_sites_solution_hydrogens geom
_audit_creation_method SHELXL-2017/1
_audit_update_record
;
2022-08-02 deposited with the CCDC.	2022-09-22 downloaded from the CCDC.
;
_cell_angle_alpha 98.2270(10)
_cell_angle_beta 95.3860(10)
_cell_angle_gamma 117.227(2)
_cell_formula_units_Z 2
_cell_length_a 11.4012(2)
_cell_length_b 12.0453(3)
_cell_length_c 22.9156(7)
_cell_measurement_reflns_used 8014
_cell_measurement_temperature 170(2)
_cell_measurement_theta_max 28.700
_cell_measurement_theta_min 0.407
_cell_volume 2723.76(13)
_computing_cell_refinement 'HKL Scalepack (Otwinowski & Minor 1997)'
_computing_data_collection 'Collect (Bruker AXS BV, 1997-2004)'
_computing_data_reduction 'HKL Denzo and Scalepack (Otwinowski & Minor 1997)'
_computing_molecular_graphics 'PLATON (Spek, 2009)'
_computing_structure_refinement 'SHELXL-2017/1 (Sheldrick, 2017)'
_computing_structure_solution 'SHELXS2013 (Sheldrick, 2015)'
_diffrn_ambient_temperature 170(2)
_diffrn_measured_fraction_theta_full 0.998
_diffrn_measured_fraction_theta_max 0.997
_diffrn_measurement_device '95mm CCD camera on \k-goniostat'
_diffrn_measurement_device_type KappaCCD
_diffrn_measurement_method CCD
_diffrn_radiation_monochromator 'horizonally mounted graphite crystal'
_diffrn_radiation_type MoK\a
_diffrn_radiation_wavelength 0.71073
_diffrn_reflns_av_R_equivalents 0.0413
_diffrn_reflns_av_unetI/netI 0.0848
_diffrn_reflns_Laue_measured_fraction_full 0.998
_diffrn_reflns_Laue_measured_fraction_max 0.997
_diffrn_reflns_limit_h_max 14
_diffrn_reflns_limit_h_min -14
_diffrn_reflns_limit_k_max 14
_diffrn_reflns_limit_k_min -12
_diffrn_reflns_limit_l_max 28
_diffrn_reflns_limit_l_min -28
_diffrn_reflns_number 22153
_diffrn_reflns_point_group_measured_fraction_full 0.998
_diffrn_reflns_point_group_measured_fraction_max 0.997
_diffrn_reflns_theta_full 25.242
_diffrn_reflns_theta_max 26.250
_diffrn_reflns_theta_min 1.945
_exptl_absorpt_coefficient_mu 5.477
_exptl_absorpt_correction_T_max 0.7458
_exptl_absorpt_correction_T_min 0.5684
_exptl_absorpt_correction_type multi-scan
_exptl_absorpt_process_details SADABS
_exptl_crystal_colour colourless
_exptl_crystal_density_diffrn 1.533
_exptl_crystal_description block
_exptl_crystal_F_000 1228
_exptl_crystal_size_max 0.28
_exptl_crystal_size_mid 0.27
_exptl_crystal_size_min 0.24
_refine_diff_density_max 1.250
_refine_diff_density_min -0.757
_refine_diff_density_rms 0.139
_refine_ls_extinction_method none
_refine_ls_goodness_of_fit_ref 1.042
_refine_ls_hydrogen_treatment constr
_refine_ls_matrix_type full
_refine_ls_number_parameters 597
_refine_ls_number_reflns 10958
_refine_ls_number_restraints 33
_refine_ls_restrained_S_all 1.041
_refine_ls_R_factor_all 0.0741
_refine_ls_R_factor_gt 0.0449
_refine_ls_shift/su_max 0.002
_refine_ls_shift/su_mean 0.000
_refine_ls_structure_factor_coef Fsqd
_refine_ls_weighting_details 'w=1/[\s^2^(Fo^2^)+(0.0041P)^2^+2.2430P] where P=(Fo^2^+2Fc^2^)/3'
_refine_ls_weighting_scheme calc
_refine_ls_wR_factor_gt 0.0831
_refine_ls_wR_factor_ref 0.0905
_reflns_Friedel_coverage 0.000
_reflns_number_gt 7711
_reflns_number_total 10958
_reflns_threshold_expression 'I > 2\s(I)'
_cod_data_source_file d2dt02515a2.cif
_cod_data_source_block 2
_cod_database_code 7711462
_shelx_shelxl_version_number 2017/1
_shelx_space_group_comment
;
The symmetry employed for this shelxl refinement is uniquely defined
by the following loop, which should always be used as a source of
symmetry information in preference to the above space-group names.
They are only intended as comments.
;
_shelx_estimated_absorpt_t_min 0.309
_shelx_estimated_absorpt_t_max 0.353

loop_
_space_group_symop_operation_xyz
'x, y, z'
'-x, -y, -z'

loop_
_atom_site_label
_atom_site_type_symbol
_atom_site_fract_x
_atom_site_fract_y
_atom_site_fract_z
_atom_site_U_iso_or_equiv
_atom_site_adp_type
_atom_site_occupancy
_atom_site_site_symmetry_order
_atom_site_calc_flag
_atom_site_refinement_flags_posn
_atom_site_refinement_flags_adp
_atom_site_refinement_flags_occupancy
_atom_site_disorder_assembly
_atom_site_disorder_group
Au1 Au 1.01179(3) 0.70958(3) 0.78417(2) 0.03961(9) Uani 1 1 d . . . . .
Au2 Au 0.30259(2) 0.24254(2) 0.50390(2) 0.03260(8) Uani 1 1 d . . . . .
P1 P 0.92324(17) 0.79470(17) 0.72252(8) 0.0370(4) Uani 1 1 d . . . . .
P2 P 0.32071(16) 0.42526(16) 0.55848(7) 0.0303(4) Uani 1 1 d . . . . .
C1 C 0.9424(8) 0.9449(6) 0.7629(3) 0.0451(18) Uani 1 1 d . . . . .
C2 C 1.0626(9) 1.0300(8) 0.7986(4) 0.074(3) Uani 1 1 d . . . . .
H2 H 1.134791 1.010938 0.800751 0.088 Uiso 1 1 calc R U . . .
C3 C 1.0805(12) 1.1438(9) 0.8317(4) 0.094(3) Uani 1 1 d . . . . .
H3 H 1.164336 1.201414 0.856867 0.113 Uiso 1 1 calc R U . . .
C4 C 0.9810(11) 1.1734(9) 0.8287(4) 0.087(2) Uani 1 1 d . . . . .
H4 H 0.995475 1.252491 0.851283 0.104 Uiso 1 1 calc R U . . .
C5 C 0.8580(10) 1.0914(7) 0.7934(3) 0.072(2) Uani 1 1 d . . . . .
H5 H 0.787042 1.112256 0.791900 0.086 Uiso 1 1 calc R U . . .
C6 C 0.8398(8) 0.9767(7) 0.7600(3) 0.058(2) Uani 1 1 d . . . . .
H6 H 0.755949 0.919578 0.734743 0.069 Uiso 1 1 calc R U . . .
C7 C 1.0072(6) 0.8342(6) 0.6590(3) 0.0351(15) Uani 1 1 d . . . . .
C8 C 0.9788(7) 0.9034(6) 0.6216(3) 0.0446(17) Uani 1 1 d . . . . .
H8 H 0.914852 0.931118 0.629111 0.054 Uiso 1 1 calc R U . . .
C9 C 1.0441(7) 0.9321(6) 0.5732(3) 0.0489(18) Uani 1 1 d . . . . .
H9 H 1.024507 0.978783 0.547314 0.059 Uiso 1 1 calc R U . . .
C10 C 1.1391(7) 0.8916(7) 0.5628(3) 0.055(2) Uani 1 1 d . . . . .
H10 H 1.185855 0.912716 0.530459 0.066 Uiso 1 1 calc R U . . .
C11 C 1.1642(7) 0.8229(7) 0.5987(3) 0.0499(19) Uani 1 1 d . . . . .
H11 H 1.226467 0.793338 0.590650 0.060 Uiso 1 1 calc R U . . .
C12 C 1.1000(6) 0.7948(6) 0.6472(3) 0.0428(17) Uani 1 1 d . . . . .
H12 H 1.120229 0.747760 0.672557 0.051 Uiso 1 1 calc R U . . .
C13 C 0.7442(6) 0.6974(6) 0.6926(3) 0.0367(16) Uani 1 1 d . . . . .
H13A H 0.694609 0.683766 0.726431 0.044 Uiso 1 1 calc R U . . .
H13B H 0.714827 0.744401 0.668078 0.044 Uiso 1 1 calc R U . . .
C14 C 0.7084(6) 0.5679(6) 0.6544(3) 0.0383(16) Uani 1 1 d . . . . .
H14A H 0.745558 0.524355 0.677686 0.046 Uiso 1 1 calc R U . . .
H14B H 0.750966 0.581405 0.618519 0.046 Uiso 1 1 calc R U . . .
C15 C 0.5564(6) 0.4808(6) 0.6342(3) 0.0381(16) Uani 1 1 d . . . . .
H15A H 0.513158 0.468243 0.669940 0.046 Uiso 1 1 calc R U . . .
H15B H 0.539489 0.396243 0.612463 0.046 Uiso 1 1 calc R U . . .
C16 C 0.4926(6) 0.5374(6) 0.5930(3) 0.0358(16) Uani 1 1 d . . . . .
H16A H 0.546213 0.564257 0.561180 0.043 Uiso 1 1 calc R U . . .
H16B H 0.495512 0.614234 0.616830 0.043 Uiso 1 1 calc R U . . .
C17 C 0.2284(6) 0.4035(6) 0.6199(3) 0.0317(14) Uani 1 1 d . . . . .
C18 C 0.1731(6) 0.2885(7) 0.6382(3) 0.0421(17) Uani 1 1 d . . . . .
H18 H 0.176174 0.217629 0.615530 0.050 Uiso 1 1 calc R U . . .
C19 C 0.1137(7) 0.2730(7) 0.6883(3) 0.049(2) Uani 1 1 d . . . . .
H19 H 0.078978 0.193960 0.700948 0.059 Uiso 1 1 calc R U . . .
C20 C 0.1059(7) 0.3759(7) 0.7198(3) 0.0482(19) Uani 1 1 d . . . . .
H20 H 0.064360 0.366930 0.754115 0.058 Uiso 1 1 calc R U . . .
C21 C 0.1573(7) 0.4905(7) 0.7020(3) 0.0492(19) Uani 1 1 d . . . . .
H21 H 0.151034 0.560028 0.723962 0.059 Uiso 1 1 calc R U . . .
C22 C 0.2188(7) 0.5054(6) 0.6518(3) 0.0407(17) Uani 1 1 d . . . . .
H22 H 0.254014 0.584747 0.639401 0.049 Uiso 1 1 calc R U . . .
C23 C 0.2667(6) 0.5131(6) 0.5149(3) 0.0295(14) Uani 1 1 d . . . . .
C24 C 0.3471(7) 0.6409(6) 0.5134(3) 0.0416(17) Uani 1 1 d . . . . .
H24 H 0.434862 0.686671 0.536820 0.050 Uiso 1 1 calc R U . . .
C25 C 0.3013(8) 0.7015(7) 0.4787(4) 0.051(2) Uani 1 1 d . . . . .
H25 H 0.357744 0.788696 0.478334 0.061 Uiso 1 1 calc R U . . .
C26 C 0.1744(8) 0.6377(7) 0.4444(3) 0.050(2) Uani 1 1 d . . . . .
H26 H 0.143923 0.679760 0.419677 0.060 Uiso 1 1 calc R U . . .
C27 C 0.0925(7) 0.5125(7) 0.4463(3) 0.0467(18) Uani 1 1 d . . . . .
H27 H 0.003728 0.469065 0.423931 0.056 Uiso 1 1 calc R U . . .
C28 C 0.1374(6) 0.4480(6) 0.4806(3) 0.0379(16) Uani 1 1 d . . . . .
H28 H 0.080660 0.360655 0.480624 0.046 Uiso 1 1 calc R U . . .
C29 C 1.0886(7) 0.6363(7) 0.8395(3) 0.0436(18) Uani 1 1 d . . . . .
C30 C 1.1250(7) 0.5855(7) 0.8722(3) 0.0469(18) Uani 1 1 d . . . . .
C31 C 1.1630(8) 0.5178(7) 0.9106(3) 0.050(2) Uani 1 1 d . . . . .
C32 C 1.0762(8) 0.4457(7) 0.9444(3) 0.053(2) Uani 1 1 d . . . . .
H32 H 0.993117 0.445958 0.944963 0.064 Uiso 1 1 calc R U . . .
C33 C 1.1080(9) 0.3724(8) 0.9777(3) 0.058(2) Uani 1 1 d . . . . .
C34 C 1.0231(10) 0.2807(8) 1.0144(4) 0.072(3) Uani 1 1 d . . . . .
H34A H 1.004434 0.326037 1.048774 0.086 Uiso 1 1 calc R U . . .
H34B H 0.937207 0.213010 0.989519 0.086 Uiso 1 1 calc R U . . .
C35 C 1.1115(10) 0.2265(9) 1.0350(4) 0.073(2) Uani 1 1 d . . . . .
C36 C 1.0861(12) 0.1339(9) 1.0699(4) 0.098(2) Uani 1 1 d . . . . .
H36 H 1.004465 0.096054 1.084554 0.117 Uiso 1 1 calc R U . . .
C37 C 1.1864(13) 0.0995(11) 1.0820(4) 0.108(2) Uani 1 1 d . . . . .
H37 H 1.173410 0.038567 1.106297 0.129 Uiso 1 1 calc R U . . .
C38 C 1.3053(12) 0.1530(9) 1.0592(4) 0.096(2) Uani 1 1 d . . . . .
H38 H 1.369819 0.125214 1.066947 0.116 Uiso 1 1 calc R U . . .
C39 C 1.3306(10) 0.2452(9) 1.0257(3) 0.077(2) Uani 1 1 d . . . . .
H39 H 1.412632 0.283242 1.011251 0.092 Uiso 1 1 calc R U . . .
C40 C 1.2320(10) 0.2808(8) 1.0137(3) 0.064(2) Uani 1 1 d . . . . .
C41 C 1.2309(8) 0.3729(7) 0.9783(3) 0.054(2) Uani 1 1 d . . . . .
C42 C 1.3224(8) 0.4473(7) 0.9464(3) 0.055(2) Uani 1 1 d . . . . .
H42 H 1.407146 0.449793 0.947722 0.066 Uiso 1 1 calc R U . . .
C43 C 1.2889(7) 0.5182(7) 0.9126(3) 0.0498(19) Uani 1 1 d . . . . .
H43 H 1.351150 0.568578 0.890056 0.060 Uiso 1 1 calc R U . . .
C44 C 0.3075(6) 0.0942(6) 0.4543(3) 0.0374(16) Uani 1 1 d . . . . .
C45 C 0.3267(6) 0.0194(6) 0.4215(3) 0.0343(15) Uani 1 1 d . . . . .
C46 C 0.3584(6) -0.0658(6) 0.3820(3) 0.0367(16) Uani 1 1 d . . . . .
C47 C 0.2641(7) -0.1607(6) 0.3360(3) 0.0397(17) Uani 1 1 d . . . . .
H47 H 0.174276 -0.175121 0.330119 0.048 Uiso 1 1 calc R U . . .
C48 C 0.3016(7) -0.2359(6) 0.2979(3) 0.0417(17) Uani 1 1 d . . . . .
C49 C 0.2194(7) -0.3447(7) 0.2460(3) 0.057(2) Uani 1 1 d . . . . .
H49A H 0.180248 -0.317543 0.214132 0.068 Uiso 1 1 calc R U . . .
H49B H 0.146385 -0.416267 0.258614 0.068 Uiso 1 1 calc R U . . .
C50 C 0.3225(7) -0.3824(7) 0.2247(3) 0.0461(18) Uani 1 1 d . . . . .
C51 C 0.3052(9) -0.4780(8) 0.1779(4) 0.065(2) Uani 1 1 d . . . . .
H51 H 0.219269 -0.532077 0.153747 0.078 Uiso 1 1 calc R U . . .
C52 C 0.4127(10) -0.4942(8) 0.1668(4) 0.068(2) Uani 1 1 d . . . . .
H52 H 0.401183 -0.562473 0.136268 0.082 Uiso 1 1 calc R U . . .
C53 C 0.5386(9) -0.4102(9) 0.2005(4) 0.066(2) Uani 1 1 d . . . . .
H53 H 0.613733 -0.418686 0.190836 0.079 Uiso 1 1 calc R U . . .
C54 C 0.5587(7) -0.3146(7) 0.2477(4) 0.057(2) Uani 1 1 d . . . . .
H54 H 0.645131 -0.259649 0.271239 0.068 Uiso 1 1 calc R U . . .
C55 C 0.4468(8) -0.3018(7) 0.2595(3) 0.0442(18) Uani 1 1 d . . . . .
C56 C 0.4348(8) -0.2118(7) 0.3078(3) 0.0442(18) Uani 1 1 d . . . . .
C57 C 0.5274(7) -0.1224(7) 0.3544(3) 0.0500(19) Uani 1 1 d . . . . .
H57 H 0.616170 -0.110799 0.361412 0.060 Uiso 1 1 calc R U . . .
C58 C 0.4893(7) -0.0486(7) 0.3913(3) 0.0457(18) Uani 1 1 d . . . . .
H58 H 0.553433 0.015463 0.423852 0.055 Uiso 1 1 calc R U . . .
O1 O 0.5210(8) 0.2146(7) 0.3047(4) 0.134(3) Uani 1 1 d . . . . .
C59 C 0.5296(11) 0.2460(12) 0.2065(5) 0.129(5) Uani 1 1 d . . . . .
H59A H 0.506912 0.313209 0.220797 0.193 Uiso 1 1 calc R U . . .
H59B H 0.458636 0.182187 0.173797 0.193 Uiso 1 1 calc R U . . .
H59C H 0.614797 0.283635 0.192009 0.193 Uiso 1 1 calc R U . . .
C60 C 0.5421(9) 0.1857(9) 0.2551(5) 0.077(3) Uani 1 1 d . . . . .
C61 C 0.5834(11) 0.0901(12) 0.2424(6) 0.130(4) Uani 1 1 d . . . . .
H61A H 0.678384 0.131084 0.238939 0.195 Uiso 1 1 calc R U . . .
H61B H 0.529533 0.030520 0.204647 0.195 Uiso 1 1 calc R U . . .
H61C H 0.570586 0.043341 0.274973 0.195 Uiso 1 1 calc R U . . .

loop_
_atom_site_aniso_label
_atom_site_aniso_U_11
_atom_site_aniso_U_22
_atom_site_aniso_U_33
_atom_site_aniso_U_23
_atom_site_aniso_U_13
_atom_site_aniso_U_12
Au1 0.04985(18) 0.04120(18) 0.03078(16) 0.01094(13) 0.00676(13) 0.02340(15)
Au2 0.03755(15) 0.02830(15) 0.03151(16) 0.00345(11) 0.00972(11) 0.01554(12)
P1 0.0389(10) 0.0354(11) 0.0339(10) 0.0093(8) 0.0043(8) 0.0153(8)
P2 0.0335(9) 0.0300(10) 0.0290(9) 0.0066(7) 0.0102(7) 0.0156(8)
C1 0.065(5) 0.029(4) 0.038(4) 0.014(3) 0.006(4) 0.019(4)
C2 0.086(7) 0.051(6) 0.064(6) 0.007(5) -0.009(5) 0.022(5)
C3 0.149(4) 0.053(5) 0.053(6) -0.010(5) -0.006(5) 0.036(3)
C4 0.150(4) 0.056(4) 0.043(5) 0.020(4) 0.015(3) 0.039(3)
C5 0.143(4) 0.044(4) 0.036(4) 0.010(3) 0.023(3) 0.049(3)
C6 0.078(6) 0.039(5) 0.048(5) 0.006(4) 0.013(4) 0.022(4)
C7 0.028(3) 0.029(4) 0.031(4) 0.003(3) -0.009(3) 0.003(3)
C8 0.058(5) 0.029(4) 0.037(4) 0.003(3) -0.007(3) 0.017(4)
C9 0.060(5) 0.032(4) 0.040(4) 0.014(3) -0.001(4) 0.010(4)
C10 0.050(5) 0.059(5) 0.038(5) 0.011(4) 0.007(4) 0.012(4)
C11 0.042(4) 0.058(5) 0.048(5) 0.019(4) 0.009(4) 0.019(4)
C12 0.037(4) 0.046(5) 0.042(4) 0.014(3) 0.010(3) 0.015(3)
C13 0.038(4) 0.042(4) 0.031(4) 0.004(3) 0.005(3) 0.021(3)
C14 0.041(4) 0.036(4) 0.042(4) 0.010(3) 0.004(3) 0.021(3)
C15 0.041(4) 0.036(4) 0.038(4) 0.007(3) 0.007(3) 0.019(3)
C16 0.038(4) 0.038(4) 0.035(4) 0.010(3) 0.016(3) 0.020(3)
C17 0.039(4) 0.035(4) 0.023(3) 0.005(3) 0.005(3) 0.020(3)
C18 0.046(4) 0.043(5) 0.038(4) 0.006(3) 0.011(3) 0.023(4)
C19 0.043(4) 0.046(5) 0.062(5) 0.022(4) 0.030(4) 0.017(4)
C20 0.047(4) 0.065(6) 0.043(5) 0.013(4) 0.022(4) 0.032(4)
C21 0.075(5) 0.056(5) 0.038(4) 0.014(4) 0.027(4) 0.045(4)
C22 0.054(4) 0.037(4) 0.038(4) 0.012(3) 0.016(3) 0.026(4)
C23 0.029(3) 0.028(4) 0.031(4) 0.005(3) 0.010(3) 0.013(3)
C24 0.043(4) 0.039(4) 0.041(4) 0.017(3) 0.017(3) 0.014(4)
C25 0.060(5) 0.038(5) 0.065(6) 0.028(4) 0.020(4) 0.026(4)
C26 0.070(6) 0.056(5) 0.050(5) 0.024(4) 0.022(4) 0.046(5)
C27 0.048(4) 0.061(5) 0.037(4) 0.010(4) 0.003(3) 0.031(4)
C28 0.045(4) 0.033(4) 0.032(4) 0.004(3) 0.009(3) 0.015(3)
C29 0.069(5) 0.056(5) 0.022(4) 0.009(3) 0.013(3) 0.043(4)
C30 0.070(5) 0.052(5) 0.031(4) 0.007(4) 0.015(4) 0.039(4)
C31 0.098(6) 0.050(5) 0.020(4) 0.008(3) 0.013(4) 0.049(5)
C32 0.081(6) 0.057(5) 0.035(4) 0.009(4) 0.010(4) 0.044(5)
C33 0.099(7) 0.066(6) 0.026(4) 0.012(4) 0.019(4) 0.052(5)
C34 0.119(8) 0.069(6) 0.043(5) 0.018(4) 0.029(5) 0.054(6)
C35 0.133(8) 0.074(4) 0.039(4) 0.019(3) 0.022(4) 0.069(5)
C36 0.181(4) 0.094(4) 0.060(4) 0.039(3) 0.040(4) 0.091(3)
C37 0.196(4) 0.117(5) 0.058(5) 0.032(4) 0.035(3) 0.109(3)
C38 0.193(4) 0.100(4) 0.048(4) 0.028(3) 0.029(4) 0.108(4)
C39 0.145(7) 0.085(4) 0.034(4) 0.013(3) 0.007(4) 0.084(5)
C40 0.122(8) 0.058(6) 0.032(4) 0.009(4) 0.009(5) 0.061(6)
C41 0.090(6) 0.061(6) 0.030(4) 0.005(4) 0.012(4) 0.053(5)
C42 0.082(6) 0.065(6) 0.040(5) 0.010(4) 0.015(4) 0.053(5)
C43 0.066(5) 0.053(5) 0.039(4) 0.011(4) 0.013(4) 0.035(4)
C44 0.031(4) 0.031(4) 0.043(4) 0.005(3) 0.012(3) 0.009(3)
C45 0.036(4) 0.029(4) 0.035(4) 0.008(3) 0.009(3) 0.013(3)
C46 0.042(4) 0.029(4) 0.040(4) 0.004(3) 0.009(3) 0.018(3)
C47 0.050(4) 0.042(4) 0.041(4) 0.014(3) 0.013(3) 0.031(4)
C48 0.057(5) 0.032(4) 0.035(4) 0.004(3) 0.008(3) 0.020(4)
C49 0.057(5) 0.067(6) 0.049(5) -0.006(4) 0.002(4) 0.039(4)
C50 0.062(5) 0.052(5) 0.041(4) 0.013(4) 0.018(4) 0.038(4)
C51 0.079(6) 0.071(6) 0.057(6) 0.006(5) 0.016(5) 0.047(5)
C52 0.097(7) 0.061(6) 0.053(6) -0.007(4) 0.015(5) 0.048(6)
C53 0.089(7) 0.080(7) 0.062(6) 0.019(5) 0.042(5) 0.061(6)
C54 0.047(5) 0.060(6) 0.061(6) 0.015(4) 0.009(4) 0.025(4)
C55 0.075(5) 0.040(4) 0.036(4) 0.011(3) 0.020(4) 0.039(4)
C56 0.065(5) 0.049(5) 0.042(5) 0.021(4) 0.023(4) 0.042(4)
C57 0.043(4) 0.053(5) 0.057(5) 0.011(4) 0.016(4) 0.024(4)
C58 0.040(4) 0.043(5) 0.049(5) 0.001(4) 0.013(3) 0.017(4)
O1 0.145(6) 0.091(6) 0.097(4) -0.005(4) 0.051(4) 0.002(5)
C59 0.120(10) 0.166(13) 0.115(10) 0.077(9) 0.007(8) 0.070(9)
C60 0.063(5) 0.065(6) 0.074(4) 0.007(4) 0.009(3) 0.010(5)
C61 0.114(10) 0.134(12) 0.142(12) 0.058(9) 0.015(9) 0.052(9)

loop_
_atom_type_symbol
_atom_type_description
_atom_type_scat_dispersion_real
_atom_type_scat_dispersion_imag
_atom_type_scat_source
C C 0.0033 0.0016 'International Tables Vol C Tables 4.2.6.8 and 6.1.1.4'
H H 0.0000 0.0000 'International Tables Vol C Tables 4.2.6.8 and 6.1.1.4'
P P 0.1023 0.0942 'International Tables Vol C Tables 4.2.6.8 and 6.1.1.4'
Au Au -2.0133 8.8022 'International Tables Vol C Tables 4.2.6.8 and 6.1.1.4'
O O 0.0106 0.0060 'International Tables Vol C Tables 4.2.6.8 and 6.1.1.4'

loop_
_geom_angle_atom_site_label_1
_geom_angle_atom_site_label_2
_geom_angle_atom_site_label_3
_geom_angle
_geom_angle_site_symmetry_1
_geom_angle_site_symmetry_3
_geom_angle_publ_flag
C29 Au1 P1 178.96(17) . . ?
C44 Au2 P2 173.53(17) . . ?
C1 P1 C7 105.1(3) . . ?
C1 P1 C13 105.2(3) . . ?
C7 P1 C13 107.1(3) . . ?
C1 P1 Au1 109.9(2) . . ?
C7 P1 Au1 113.5(2) . . ?
C13 P1 Au1 115.3(2) . . ?
C16 P2 C23 104.7(3) . . ?
C16 P2 C17 104.9(3) . . ?
C23 P2 C17 105.3(3) . . ?
C16 P2 Au2 111.77(19) . . ?
C23 P2 Au2 114.2(2) . . ?
C17 P2 Au2 115.1(2) . . ?
C2 C1 C6 118.2(7) . . ?
C2 C1 P1 118.7(6) . . ?
C6 C1 P1 123.1(6) . . ?
C1 C2 C3 120.8(9) . . ?
C1 C2 H2 119.6 . . ?
C3 C2 H2 119.6 . . ?
C4 C3 C2 120.6(10) . . ?
C4 C3 H3 119.7 . . ?
C2 C3 H3 119.7 . . ?
C3 C4 C5 121.1(10) . . ?
C3 C4 H4 119.4 . . ?
C5 C4 H4 119.4 . . ?
C4 C5 C6 118.4(9) . . ?
C4 C5 H5 120.8 . . ?
C6 C5 H5 120.8 . . ?
C1 C6 C5 121.0(8) . . ?
C1 C6 H6 119.5 . . ?
C5 C6 H6 119.5 . . ?
C12 C7 C8 119.0(6) . . ?
C12 C7 P1 119.9(5) . . ?
C8 C7 P1 121.0(5) . . ?
C9 C8 C7 120.0(6) . . ?
C9 C8 H8 120.0 . . ?
C7 C8 H8 120.0 . . ?
C8 C9 C10 119.5(7) . . ?
C8 C9 H9 120.3 . . ?
C10 C9 H9 120.3 . . ?
C11 C10 C9 120.0(7) . . ?
C11 C10 H10 120.0 . . ?
C9 C10 H10 120.0 . . ?
C10 C11 C12 120.6(7) . . ?
C10 C11 H11 119.7 . . ?
C12 C11 H11 119.7 . . ?
C7 C12 C11 120.8(7) . . ?
C7 C12 H12 119.6 . . ?
C11 C12 H12 119.6 . . ?
C14 C13 P1 113.2(4) . . ?
C14 C13 H13A 108.9 . . ?
P1 C13 H13A 108.9 . . ?
C14 C13 H13B 108.9 . . ?
P1 C13 H13B 108.9 . . ?
H13A C13 H13B 107.8 . . ?
C13 C14 C15 113.2(5) . . ?
C13 C14 H14A 108.9 . . ?
C15 C14 H14A 108.9 . . ?
C13 C14 H14B 108.9 . . ?
C15 C14 H14B 108.9 . . ?
H14A C14 H14B 107.8 . . ?
C14 C15 C16 112.1(5) . . ?
C14 C15 H15A 109.2 . . ?
C16 C15 H15A 109.2 . . ?
C14 C15 H15B 109.2 . . ?
C16 C15 H15B 109.2 . . ?
H15A C15 H15B 107.9 . . ?
C15 C16 P2 112.7(4) . . ?
C15 C16 H16A 109.1 . . ?
P2 C16 H16A 109.1 . . ?
C15 C16 H16B 109.1 . . ?
P2 C16 H16B 109.1 . . ?
H16A C16 H16B 107.8 . . ?
C18 C17 C22 118.7(6) . . ?
C18 C17 P2 121.1(4) . . ?
C22 C17 P2 120.2(5) . . ?
C19 C18 C17 122.2(6) . . ?
C19 C18 H18 118.9 . . ?
C17 C18 H18 118.9 . . ?
C18 C19 C20 118.2(7) . . ?
C18 C19 H19 120.9 . . ?
C20 C19 H19 120.9 . . ?
C21 C20 C19 120.9(6) . . ?
C21 C20 H20 119.6 . . ?
C19 C20 H20 119.6 . . ?
C20 C21 C22 120.4(6) . . ?
C20 C21 H21 119.8 . . ?
C22 C21 H21 119.8 . . ?
C17 C22 C21 119.6(6) . . ?
C17 C22 H22 120.2 . . ?
C21 C22 H22 120.2 . . ?
C24 C23 C28 118.6(6) . . ?
C24 C23 P2 123.6(5) . . ?
C28 C23 P2 117.8(5) . . ?
C25 C24 C23 120.9(7) . . ?
C25 C24 H24 119.6 . . ?
C23 C24 H24 119.6 . . ?
C24 C25 C26 120.9(7) . . ?
C24 C25 H25 119.6 . . ?
C26 C25 H25 119.6 . . ?
C27 C26 C25 119.0(7) . . ?
C27 C26 H26 120.5 . . ?
C25 C26 H26 120.5 . . ?
C26 C27 C28 121.2(7) . . ?
C26 C27 H27 119.4 . . ?
C28 C27 H27 119.4 . . ?
C27 C28 C23 119.4(6) . . ?
C27 C28 H28 120.3 . . ?
C23 C28 H28 120.3 . . ?
C30 C29 Au1 175.2(7) . . ?
C29 C30 C31 177.1(9) . . ?
C32 C31 C43 117.7(7) . . ?
C32 C31 C30 120.8(7) . . ?
C43 C31 C30 121.5(7) . . ?
C31 C32 C33 120.9(7) . . ?
C31 C32 H32 119.5 . . ?
C33 C32 H32 119.5 . . ?
C32 C33 C41 120.3(7) . . ?
C32 C33 C34 129.0(8) . . ?
C41 C33 C34 110.6(7) . . ?
C35 C34 C33 102.1(7) . . ?
C35 C34 H34A 111.3 . . ?
C33 C34 H34A 111.3 . . ?
C35 C34 H34B 111.3 . . ?
C33 C34 H34B 111.3 . . ?
H34A C34 H34B 109.2 . . ?
C40 C35 C36 120.6(9) . . ?
C40 C35 C34 110.4(7) . . ?
C36 C35 C34 129.0(9) . . ?
C37 C36 C35 117.2(10) . . ?
C37 C36 H36 121.4 . . ?
C35 C36 H36 121.4 . . ?
C38 C37 C36 121.4(10) . . ?
C38 C37 H37 119.3 . . ?
C36 C37 H37 119.3 . . ?
C39 C38 C37 121.3(10) . . ?
C39 C38 H38 119.4 . . ?
C37 C38 H38 119.4 . . ?
C38 C39 C40 117.8(10) . . ?
C38 C39 H39 121.1 . . ?
C40 C39 H39 121.1 . . ?
C39 C40 C35 121.8(8) . . ?
C39 C40 C41 129.3(9) . . ?
C35 C40 C41 109.0(7) . . ?
C42 C41 C33 120.3(7) . . ?
C42 C41 C40 131.7(7) . . ?
C33 C41 C40 107.9(7) . . ?
C41 C42 C43 118.9(7) . . ?
C41 C42 H42 120.6 . . ?
C43 C42 H42 120.6 . . ?
C42 C43 C31 121.7(7) . . ?
C42 C43 H43 119.1 . . ?
C31 C43 H43 119.1 . . ?
C45 C44 Au2 169.9(6) . . ?
C44 C45 C46 176.5(7) . . ?
C47 C46 C58 119.5(6) . . ?
C47 C46 C45 121.9(5) . . ?
C58 C46 C45 118.6(6) . . ?
C46 C47 C48 119.5(6) . . ?
C46 C47 H47 120.2 . . ?
C48 C47 H47 120.2 . . ?
C56 C48 C47 118.8(6) . . ?
C56 C48 C49 111.2(6) . . ?
C47 C48 C49 130.1(6) . . ?
C48 C49 C50 102.7(6) . . ?
C48 C49 H49A 111.2 . . ?
C50 C49 H49A 111.2 . . ?
C48 C49 H49B 111.2 . . ?
C50 C49 H49B 111.2 . . ?
H49A C49 H49B 109.1 . . ?
C55 C50 C51 121.0(6) . . ?
C55 C50 C49 109.4(6) . . ?
C51 C50 C49 129.5(7) . . ?
C52 C51 C50 119.5(8) . . ?
C52 C51 H51 120.2 . . ?
C50 C51 H51 120.2 . . ?
C51 C52 C53 119.4(7) . . ?
C51 C52 H52 120.3 . . ?
C53 C52 H52 120.3 . . ?
C54 C53 C52 122.3(7) . . ?
C54 C53 H53 118.9 . . ?
C52 C53 H53 118.9 . . ?
C53 C54 C55 117.5(7) . . ?
C53 C54 H54 121.3 . . ?
C55 C54 H54 121.3 . . ?
C50 C55 C54 120.3(6) . . ?
C50 C55 C56 109.5(6) . . ?
C54 C55 C56 130.3(7) . . ?
C57 C56 C48 122.4(6) . . ?
C57 C56 C55 130.5(6) . . ?
C48 C56 C55 107.1(7) . . ?
C56 C57 C58 118.1(6) . . ?
C56 C57 H57 120.9 . . ?
C58 C57 H57 120.9 . . ?
C57 C58 C46 121.6(7) . . ?
C57 C58 H58 119.2 . . ?
C46 C58 H58 119.2 . . ?
C60 C59 H59A 109.5 . . ?
C60 C59 H59B 109.5 . . ?
H59A C59 H59B 109.5 . . ?
C60 C59 H59C 109.5 . . ?
H59A C59 H59C 109.5 . . ?
H59B C59 H59C 109.5 . . ?
O1 C60 C61 121.1(12) . . ?
O1 C60 C59 122.6(11) . . ?
C61 C60 C59 116.3(10) . . ?
C60 C61 H61A 109.5 . . ?
C60 C61 H61B 109.5 . . ?
H61A C61 H61B 109.5 . . ?
C60 C61 H61C 109.5 . . ?
H61A C61 H61C 109.5 . . ?
H61B C61 H61C 109.5 . . ?

loop_
_geom_bond_atom_site_label_1
_geom_bond_atom_site_label_2
_geom_bond_distance
_geom_bond_site_symmetry_2
_geom_bond_publ_flag
Au1 C29 1.993(7) . ?
Au1 P1 2.2716(17) . ?
Au2 C44 2.003(6) . ?
Au2 P2 2.2801(16) . ?
P1 C1 1.817(7) . ?
P1 C7 1.818(6) . ?
P1 C13 1.824(6) . ?
P2 C16 1.808(6) . ?
P2 C23 1.811(6) . ?
P2 C17 1.813(6) . ?
C1 C2 1.365(10) . ?
C1 C6 1.386(9) . ?
C2 C3 1.383(11) . ?
C2 H2 0.9500 . ?
C3 C4 1.334(13) . ?
C3 H3 0.9500 . ?
C4 C5 1.373(13) . ?
C4 H4 0.9500 . ?
C5 C6 1.394(9) . ?
C5 H5 0.9500 . ?
C6 H6 0.9500 . ?
C7 C12 1.376(8) . ?
C7 C8 1.391(9) . ?
C8 C9 1.391(9) . ?
C8 H8 0.9500 . ?
C9 C10 1.403(9) . ?
C9 H9 0.9500 . ?
C10 C11 1.344(9) . ?
C10 H10 0.9500 . ?
C11 C12 1.385(9) . ?
C11 H11 0.9500 . ?
C12 H12 0.9500 . ?
C13 C14 1.525(8) . ?
C13 H13A 0.9900 . ?
C13 H13B 0.9900 . ?
C14 C15 1.538(8) . ?
C14 H14A 0.9900 . ?
C14 H14B 0.9900 . ?
C15 C16 1.547(8) . ?
C15 H15A 0.9900 . ?
C15 H15B 0.9900 . ?
C16 H16A 0.9900 . ?
C16 H16B 0.9900 . ?
C17 C18 1.382(8) . ?
C17 C22 1.390(8) . ?
C18 C19 1.381(9) . ?
C18 H18 0.9500 . ?
C19 C20 1.385(9) . ?
C19 H19 0.9500 . ?
C20 C21 1.372(9) . ?
C20 H20 0.9500 . ?
C21 C22 1.394(8) . ?
C21 H21 0.9500 . ?
C22 H22 0.9500 . ?
C23 C24 1.394(8) . ?
C23 C28 1.398(9) . ?
C24 C25 1.369(9) . ?
C24 H24 0.9500 . ?
C25 C26 1.379(10) . ?
C25 H25 0.9500 . ?
C26 C27 1.374(9) . ?
C26 H26 0.9500 . ?
C27 C28 1.395(9) . ?
C27 H27 0.9500 . ?
C28 H28 0.9500 . ?
C29 C30 1.189(9) . ?
C30 C31 1.443(9) . ?
C31 C32 1.372(10) . ?
C31 C43 1.429(9) . ?
C32 C33 1.389(9) . ?
C32 H32 0.9500 . ?
C33 C41 1.396(10) . ?
C33 C34 1.519(11) . ?
C34 C35 1.504(11) . ?
C34 H34A 0.9900 . ?
C34 H34B 0.9900 . ?
C35 C40 1.397(12) . ?
C35 C36 1.404(11) . ?
C36 C37 1.401(13) . ?
C36 H36 0.9500 . ?
C37 C38 1.399(14) . ?
C37 H37 0.9500 . ?
C38 C39 1.378(11) . ?
C38 H38 0.9500 . ?
C39 C40 1.393(10) . ?
C39 H39 0.9500 . ?
C40 C41 1.468(10) . ?
C41 C42 1.379(10) . ?
C42 C43 1.382(9) . ?
C42 H42 0.9500 . ?
C43 H43 0.9500 . ?
C44 C45 1.200(8) . ?
C45 C46 1.463(8) . ?
C46 C47 1.375(9) . ?
C46 C58 1.400(8) . ?
C47 C48 1.401(8) . ?
C47 H47 0.9500 . ?
C48 C56 1.399(9) . ?
C48 C49 1.495(9) . ?
C49 C50 1.536(8) . ?
C49 H49A 0.9900 . ?
C49 H49B 0.9900 . ?
C50 C55 1.376(10) . ?
C50 C51 1.383(9) . ?
C51 C52 1.366(10) . ?
C51 H51 0.9500 . ?
C52 C53 1.386(11) . ?
C52 H52 0.9500 . ?
C53 C54 1.378(10) . ?
C53 H53 0.9500 . ?
C54 C55 1.399(9) . ?
C54 H54 0.9500 . ?
C55 C56 1.496(8) . ?
C56 C57 1.354(10) . ?
C57 C58 1.380(8) . ?
C57 H57 0.9500 . ?
C58 H58 0.9500 . ?
O1 C60 1.218(11) . ?
C59 C60 1.444(13) . ?
C59 H59A 0.9800 . ?
C59 H59B 0.9800 . ?
C59 H59C 0.9800 . ?
C60 C61 1.435(13) . ?
C61 H61A 0.9800 . ?
C61 H61B 0.9800 . ?
C61 H61C 0.9800 . ?
